data_1560240
loop_
_publ_author_name
'Wilson, Benjamin H.'
'Abdulla, Louae M.'
'Schurko, Robert W.'
'Loeb, Stephen J.'

_publ_section_title
;
 Translational dynamics of a non-degenerate molecular shuttle imbedded in
 a zirconium metal--organic framework
;
_journal_issue 11
_journal_name_full 'Chemical Science'
_journal_page_first 3944
_journal_page_last 3951
_journal_paper_doi 10.1039/D0SC06837C
_journal_volume 12
_journal_year 2021
_chemical_formula_moiety 'C38 H29 Br2 N4 O4, B F4, C16 H32 O8, 0.5(C4 H10 O), 0.5(C2 H3 N)'
_chemical_formula_sum 'C57 H67.5 B Br2 F4 N4.5 O12.5'
_chemical_formula_weight 1262.28
_space_group_crystal_system monoclinic
_space_group_IT_number 14
_space_group_name_Hall '-P 2ybc'
_space_group_name_H-M_alt 'P 1 21/c 1'
_atom_sites_solution_hydrogens geom
_atom_sites_solution_primary dual
_audit_creation_date 2019-12-12
_audit_creation_method
;
Olex2 1.2
(compiled 2018.05.29 svn.r3508 for OlexSys, GUI svn.r5506)
;
_audit_update_record
;
2020-12-12 deposited with the CCDC.	2021-01-22 downloaded from the CCDC.
;
_cell_angle_alpha 90
_cell_angle_beta 106.34(5)
_cell_angle_gamma 90
_cell_formula_units_Z 8
_cell_length_a 28.49(2)
_cell_length_b 10.505(4)
_cell_length_c 43.418(18)
_cell_measurement_reflns_used 101844
_cell_measurement_temperature 170.00
_cell_measurement_theta_max 65.084
_cell_measurement_theta_min 2.121
_cell_volume 12470(12)
_computing_cell_refinement 'SAINT V8.38A (?, 2016)'
_computing_data_collection ApexIII
_computing_data_reduction 'SAINT V8.38A (?, 2016)'
_computing_molecular_graphics 'Olex2 (Dolomanov et al., 2009)'
_computing_publication_material 'Olex2 (Dolomanov et al., 2009)'
_computing_structure_refinement 'ShelXL (Sheldrick, 2015)'
_computing_structure_solution 'ShelXT (Sheldrick, 2015)'
_diffrn_ambient_temperature 170.00
_diffrn_measured_fraction_theta_full 0.989
_diffrn_measured_fraction_theta_max 0.989
_diffrn_measurement_device_type 'Bruker APEX-II CCD'
_diffrn_measurement_method '\f and \w scans'
_diffrn_radiation_type CuK\a
_diffrn_radiation_wavelength 1.54178
_diffrn_reflns_av_R_equivalents 0.0531
_diffrn_reflns_av_unetI/netI 0.0413
_diffrn_reflns_Laue_measured_fraction_full 0.989
_diffrn_reflns_Laue_measured_fraction_max 0.989
_diffrn_reflns_limit_h_max 32
_diffrn_reflns_limit_h_min -33
_diffrn_reflns_limit_k_max 11
_diffrn_reflns_limit_k_min -12
_diffrn_reflns_limit_l_max 50
_diffrn_reflns_limit_l_min -51
_diffrn_reflns_number 98593
_diffrn_reflns_point_group_measured_fraction_full 0.989
_diffrn_reflns_point_group_measured_fraction_max 0.989
_diffrn_reflns_theta_full 65.084
_diffrn_reflns_theta_max 65.084
_diffrn_reflns_theta_min 2.121
_diffrn_source 'I\mS Microfocus Source'
_diffrn_standards_number 0
_exptl_absorpt_coefficient_mu 2.270
_exptl_absorpt_correction_T_max 0.7526
_exptl_absorpt_correction_T_min 0.4964
_exptl_absorpt_correction_type multi-scan
_exptl_absorpt_process_details
'SADABS-2016/2 (Bruker,2016/2) was used for absorption correction. wR2(int) was 0.1342 before and 0.0735 after correction. The Ratio of minimum to maximum transmission is 0.6596. The \l/2 correction factor is Not present.'
_exptl_crystal_colour 'clear colourless'
_exptl_crystal_colour_lustre clear
_exptl_crystal_colour_primary colourless
_exptl_crystal_density_diffrn 1.345
_exptl_crystal_description block
_exptl_crystal_F_000 5216
_exptl_crystal_recrystallization_method 'Re-crystallisation from solvent: acetonitrile, diethyl ether'
_exptl_crystal_size_max 0.4
_exptl_crystal_size_mid 0.4
_exptl_crystal_size_min 0.2
_refine_diff_density_max 2.019
_refine_diff_density_min -0.963
_refine_diff_density_rms 0.126
_refine_ls_extinction_method none
_refine_ls_goodness_of_fit_ref 1.041
_refine_ls_hydrogen_treatment constr
_refine_ls_matrix_type full
_refine_ls_number_parameters 1512
_refine_ls_number_reflns 21024
_refine_ls_number_restraints 474
_refine_ls_restrained_S_all 1.052
_refine_ls_R_factor_all 0.1323
_refine_ls_R_factor_gt 0.1139
_refine_ls_shift/su_max 0.001
_refine_ls_shift/su_mean 0.000
_refine_ls_structure_factor_coef Fsqd
_refine_ls_weighting_details 'w=1/[\s^2^(Fo^2^)+(0.1390P)^2^+90.5684P] where P=(Fo^2^+2Fc^2^)/3'
_refine_ls_weighting_scheme calc
_refine_ls_wR_factor_gt 0.2936
_refine_ls_wR_factor_ref 0.3088
_reflns_Friedel_coverage 0.000
_reflns_number_gt 16902
_reflns_number_total 21024
_reflns_threshold_expression 'I > 2\s(I)'
_cod_data_source_file d0sc06837c2.cif
_cod_data_source_block bhw319_2_0m
_cod_depositor_comments 'Adding full bibliography for 1560238--1560240.cif.'
_cod_original_cell_volume 12468(12)
_cod_original_formula_sum 'C57 H67.50 B Br2 F4 N4.50 O12.50'
_cod_database_code 1560240
_shelx_shelxl_version_number 2018/3
_shelx_space_group_comment
;
The symmetry employed for this shelxl refinement is uniquely defined
by the following loop, which should always be used as a source of
symmetry information in preference to the above space-group names.
They are only intended as comments.
;
_shelx_estimated_absorpt_t_max 0.660
_shelx_estimated_absorpt_t_min 0.464
_olex2_refinement_description
;
1. Fixed Uiso
 At 1.2 times of:
  All C(H) groups, All C(H,H) groups, All C(H,H,H,H) groups, All N(H) groups
 At 1.5 times of:
  All C(H,H,H) groups
2. Restrained distances
 C113-C114
 1.5 with sigma of 0.02
 C1A-C113
 1.5 with sigma of 0.02
 F7B-F5B
 2.29 with sigma of 0.02
 F5B-F6B
 2.29 with sigma of 0.02
 F5B-F8B
 2.29 with sigma of 0.02
 F8B-F6B
 2.29 with sigma of 0.02
 F6B-F7B
 2.29 with sigma of 0.02
 F7B-F8B
 2.29 with sigma of 0.02
 F5B-B2
 1.402 with sigma of 0.02
 C106-O24
 1.448 with sigma of 0.02
 C102-C101
 1.504 with sigma of 0.02
 C95-C96
 1.504 with sigma of 0.02
 O17-C108
 1.448 with sigma of 0.02
 O23-C105
 1.448 with sigma of 0.02
 O24-C106
 1.448 with sigma of 0.001
 O24-C107
 1.448 with sigma of 0.001
 C100-C99
 1.448 with sigma of 0.01
 C96-C95
 1.504 with sigma of 0.01
 C97-C98
 1.504 with sigma of 0.01
 C99-C100
 1.504 with sigma of 0.01
 C101-C102
 1.504 with sigma of 0.01
 C103-C104
 1.504 with sigma of 0.01
 C105-C106
 1.504 with sigma of 0.01
 C107-C108
 1.504 with sigma of 0.01
 O17-C93
 1.448 with sigma of 0.01
 O18-C94
 1.448 with sigma of 0.01
 O18-C95
 1.448 with sigma of 0.01
 O19-C97
 1.448 with sigma of 0.01
 O20-C98
 1.448 with sigma of 0.01
 O21-C101
 1.448 with sigma of 0.01
 O21-C100
 1.448 with sigma of 0.01
 C102-O22
 1.448 with sigma of 0.01
 O22-C103
 1.448 with sigma of 0.01
 O23-C104
 1.448 with sigma of 0.01
 C106-C107
 2.3 with sigma of 0.02
 C104-C105
 2.3 with sigma of 0.001
 O23-C106
 2.3 with sigma of 0.001
 C38-C37
 1.5 with sigma of 0.02
 C52-C51
 1.5 with sigma of 0.02
3. Uiso/Uaniso restraints and constraints
O2 \\sim C28: within 1.7A with sigma of 0.01 and sigma for terminal atoms of
0.02
O2 \\sim C27 \\sim C28 \\sim C29: within 1.7A with sigma of 0.04 and sigma for
terminal atoms of 0.08
C113 \\sim C114: within 1.7A with sigma of 0.01 and sigma for terminal atoms of
0.02
C113 \\sim C1A: within 1.7A with sigma of 0.01 and sigma for terminal atoms of
0.02
C28 \\sim C29: within 1.7A with sigma of 0.01 and sigma for terminal atoms of
0.02
C82 \\sim C83: within 1.7A with sigma of 0.01 and sigma for terminal atoms of
0.02
O14 \\sim C82: within 1.7A with sigma of 0.01 and sigma for terminal atoms of
0.02
O14 \\sim C81: within 1.7A with sigma of 0.01 and sigma for terminal atoms of
0.02
C78 \\sim C81: within 1.7A with sigma of 0.01 and sigma for terminal atoms of
0.02
O13 \\sim C81: within 1.7A with sigma of 0.01 and sigma for terminal atoms of
0.02
C33 \\sim C36: within 1.7A with sigma of 0.01 and sigma for terminal atoms of
0.02
O4 \\sim C36: within 1.7A with sigma of 0.01 and sigma for terminal atoms of
0.02
O4 \\sim C37: within 1.7A with sigma of 0.01 and sigma for terminal atoms of
0.02
C37 \\sim C38: within 1.7A with sigma of 0.01 and sigma for terminal atoms of
0.02
O3 \\sim C36: within 1.7A with sigma of 0.01 and sigma for terminal atoms of
0.02
C91 \\sim C92: within 1.7A with sigma of 0.01 and sigma for terminal atoms of
0.02
4. Rigid body (RIGU) restrains
 B2, F5A, F7A, F8A
 with sigma for 1-2 distances of 0.004 and sigma for 1-3 distances of 0.004
 B2, F5B, F6B, F7B, F8B
 with sigma for 1-2 distances of 0.004 and sigma for 1-3 distances of 0.004
 O5, O6, O7, O8, O9, O10, O11, O12, C39, C40, C41, C42, C43, C44, C45, C46,
 C47, C48, C49, C50, C51, C52, C53, C54
 with sigma for 1-2 distances of 0.004 and sigma for 1-3 distances of 0.004
 O17, O18, O19, O20, O21, O22, O23, O24, C93, C94, C95, C96, C97, C98, C99,
 C100, C101, C102, C103, C104, C105, C106, C107, C108
 with sigma for 1-2 distances of 0.004 and sigma for 1-3 distances of 0.004
 C29, C28, O2
 with sigma for 1-2 distances of 0.004 and sigma for 1-3 distances of 0.004
5. Others
 Fixed Sof: H11H(0.4) H11I(0.4) H11F(0.6) H11G(0.6) C1A(0.6) H1AA(0.6)
 H1AB(0.6) H1AC(0.6) C114(0.4) H11J(0.4) H11K(0.4) H11L(0.4) F5A(0.6) F6A(0.6)
 F7A(0.6) F8A(0.6) F5B(0.4) F6B(0.4) F7B(0.4) F8B(0.4)
6.a Secondary CH2 refined with riding coordinates:
 C28(H28A,H28B), C37(H37A,H37B), C82(H82A,H82B), C91(H91A,H91B), C39(H39A,
 H39B), C40(H40A,H40B), C41(H41A,H41B), C42(H42A,H42B), C43(H43A,H43B),
 C44(H44A,H44B), C45(H45A,H45B), C46(H46A,H46B), C47(H47A,H47B), C48(H48A,H48B),
  C49(H49A,H49B), C50(H50A,H50B), C51(H51A,H51B), C52(H52A,H52B), C53(H53A,
 H53B), C54(H54A,H54B), C93(H93A,H93B), C94(H94A,H94B), C95(H95A,H95B),
 C96(H96A,H96B), C97(H97A,H97B), C98(H98A,H98B), C99(H99A,H99B), C100(H10A,
 H10B), C101(H10C,H10D), C102(H10E,H10F), C103(H10G,H10H), C104(H10I,H10J),
 C105(H10K,H10L), C106(H10M,H10N), C107(H10O,H10P), C108(H10Q,H10R), C111(H11A,
 H11B), C113(H11H,H11I), C113(H11F,H11G)
6.b Aromatic/amide H refined with riding coordinates:
 N1(H1), N3(H3), N4(H4), C4(H4A), C5(H5), C9(H9), C10(H10), C12(H12), C13(H13),
  C17(H17), C18(H18), C22(H22), C23(H23), C25(H25), C26(H26), C31(H31),
 C32(H32), C34(H34), C35(H35), N5(H5A), N7(H7), N8(H8), C58(H58), C59(H59),
 C63(H63), C64(H64), C66(H66), C67(H67), C71(H71), C72(H72), C76(H76), C77(H77),
  C79(H79), C80(H80), C85(H85), C86(H86), C88(H88), C89(H89)
6.c Idealised Me refined as rotating group:
 C29(H29A,H29B,H29C), C38(H38A,H38B,H38C), C83(H83A,H83B,H83C), C92(H92A,H92B,
 H92C), C112(H11C,H11D,H11E), C1A(H1AA,H1AB,H1AC), C114(H11J,H11K,H11L),
 C110(H11M,H11N,H11O)
;
_olex2_submission_special_instructions 'No special instructions were received'

loop_
_space_group_symop_operation_xyz
'x, y, z'
'-x, y+1/2, -z+1/2'
'-x, -y, -z'
'x, -y-1/2, z-1/2'

loop_
_atom_site_label
_atom_site_type_symbol
_atom_site_fract_x
_atom_site_fract_y
_atom_site_fract_z
_atom_site_U_iso_or_equiv
_atom_site_adp_type
_atom_site_occupancy
_atom_site_site_symmetry_order
_atom_site_calc_flag
_atom_site_refinement_flags_posn
_atom_site_refinement_flags_adp
_atom_site_refinement_flags_occupancy
_atom_site_disorder_assembly
_atom_site_disorder_group
Br1 Br 0.19286(4) -0.24678(16) 0.27676(4) 0.1190(7) Uani 1 1 d . . . . .
Br2 Br -0.04458(3) -0.32063(8) 0.24898(2) 0.0508(2) Uani 1 1 d . . . . .
O1 O 0.1974(4) 0.0187(10) 0.5790(2) 0.135(4) Uani 1 1 d . . . . .
O2 O 0.2290(3) 0.1900(9) 0.60485(17) 0.096(2) Uani 1 1 d . U . . .
O3 O -0.0961(2) 0.9413(6) 0.30996(14) 0.0656(17) Uani 1 1 d . U . . .
O4 O -0.1557(2) 0.9316(7) 0.33386(17) 0.089(2) Uani 1 1 d . U . . .
N1 N 0.11144(19) -0.0955(5) 0.30608(12) 0.0353(12) Uani 1 1 d . . . . .
H1 H 0.140827 -0.063343 0.314336 0.042 Uiso 1 1 calc R . . . .
N2 N 0.03065(18) -0.1251(4) 0.29651(11) 0.0275(11) Uani 1 1 d . . . . .
N3 N 0.02246(16) 0.4098(4) 0.39854(10) 0.0227(10) Uani 1 1 d . . . . .
H3 H 0.004069 0.432202 0.379416 0.027 Uiso 1 1 calc R . . . .
N4 N 0.07359(17) 0.3025(4) 0.43608(10) 0.0224(10) Uani 1 1 d . . . . .
H4 H 0.094627 0.243662 0.445695 0.027 Uiso 1 1 calc R . . . .
C1 C 0.0694(2) -0.0608(5) 0.31282(13) 0.0291(13) Uani 1 1 d . . . . .
C2 C 0.0984(3) -0.1919(6) 0.28349(14) 0.0385(15) Uani 1 1 d . . . . .
C3 C 0.1242(3) -0.2695(9) 0.26812(19) 0.056(2) Uani 1 1 d . . . . .
C4 C 0.1000(3) -0.3633(8) 0.24830(18) 0.058(2) Uani 1 1 d . . . . .
H4A H 0.117828 -0.418119 0.238280 0.070 Uiso 1 1 calc R . . . .
C5 C 0.0497(3) -0.3807(7) 0.24236(15) 0.0422(16) Uani 1 1 d . . . . .
H5 H 0.033536 -0.446468 0.228349 0.051 Uiso 1 1 calc R . . . .
C6 C 0.0238(2) -0.3024(6) 0.25684(14) 0.0341(14) Uani 1 1 d . . . . .
C7 C 0.0481(2) -0.2085(6) 0.27768(13) 0.0312(13) Uani 1 1 d . . . . .
C8 C 0.0665(2) 0.0369(5) 0.33616(12) 0.0249(12) Uani 1 1 d . . . . .
C9 C 0.0213(2) 0.0610(5) 0.34103(13) 0.0275(12) Uani 1 1 d . . . . .
H9 H -0.006559 0.015524 0.328858 0.033 Uiso 1 1 calc R . . . .
C10 C 0.0161(2) 0.1502(5) 0.36333(13) 0.0246(12) Uani 1 1 d . . . . .
H10 H -0.015075 0.166319 0.366420 0.029 Uiso 1 1 calc R . . . .
C11 C 0.0572(2) 0.2158(5) 0.38113(12) 0.0239(12) Uani 1 1 d . . . . .
C12 C 0.1031(2) 0.1948(6) 0.37638(13) 0.0289(13) Uani 1 1 d . . . . .
H12 H 0.130845 0.241286 0.388303 0.035 Uiso 1 1 calc R . . . .
C13 C 0.1073(2) 0.1049(5) 0.35395(13) 0.0270(12) Uani 1 1 d . . . . .
H13 H 0.138358 0.089380 0.350618 0.032 Uiso 1 1 calc R . . . .
C14 C 0.0515(2) 0.3088(5) 0.40498(13) 0.0235(11) Uani 1 1 d . . . . .
C15 C 0.0580(2) 0.4043(5) 0.45103(13) 0.0216(11) Uani 1 1 d . . . . .
C16 C 0.0701(2) 0.4395(5) 0.48361(13) 0.0256(12) Uani 1 1 d . . . . .
C17 C 0.0481(2) 0.5524(6) 0.48939(14) 0.0301(13) Uani 1 1 d . . . . .
H17 H 0.055075 0.582616 0.510831 0.036 Uiso 1 1 calc R . . . .
C18 C 0.0161(2) 0.6230(5) 0.46493(14) 0.0299(13) Uani 1 1 d . . . . .
H18 H 0.001744 0.697863 0.470567 0.036 Uiso 1 1 calc R . . . .
C19 C 0.0046(2) 0.5883(5) 0.43285(14) 0.0263(12) Uani 1 1 d . . . . .
C20 C 0.0259(2) 0.4738(5) 0.42680(12) 0.0223(11) Uani 1 1 d . . . . .
C21 C 0.1039(2) 0.3630(6) 0.50909(13) 0.0282(13) Uani 1 1 d . . . . .
C22 C 0.1006(2) 0.2314(6) 0.50850(14) 0.0327(14) Uani 1 1 d . . . . .
H22 H 0.076215 0.190456 0.491964 0.039 Uiso 1 1 calc R . . . .
C23 C 0.1329(3) 0.1587(7) 0.53204(16) 0.0461(18) Uani 1 1 d . . . . .
H23 H 0.130893 0.068446 0.531100 0.055 Uiso 1 1 calc R . . . .
C24 C 0.1673(3) 0.2159(9) 0.55635(17) 0.051(2) Uani 1 1 d . . . . .
C25 C 0.1708(3) 0.3469(9) 0.55745(16) 0.050(2) Uani 1 1 d . . . . .
H25 H 0.195009 0.386827 0.574264 0.061 Uiso 1 1 calc R . . . .
C26 C 0.1389(3) 0.4209(7) 0.53410(15) 0.0409(16) Uani 1 1 d . . . . .
H26 H 0.141148 0.511099 0.535242 0.049 Uiso 1 1 calc R . . . .
C27 C 0.2000(4) 0.1337(13) 0.5823(2) 0.080(3) Uani 1 1 d . U . . .
C28 C 0.2568(5) 0.0857(17) 0.6269(3) 0.127(4) Uani 1 1 d . U . . .
H28A H 0.271354 0.022765 0.615303 0.153 Uiso 1 1 calc R . . . .
H28B H 0.236193 0.041625 0.638521 0.153 Uiso 1 1 calc R . . . .
C29 C 0.3008(8) 0.183(3) 0.6520(6) 0.228(12) Uani 1 1 d . U . . .
H29A H 0.323153 0.214660 0.640322 0.342 Uiso 1 1 calc GR . . . .
H29B H 0.319234 0.133476 0.670690 0.342 Uiso 1 1 calc GR . . . .
H29C H 0.284682 0.254667 0.659265 0.342 Uiso 1 1 calc GR . . . .
C30 C -0.0265(2) 0.6654(5) 0.40664(14) 0.0273(12) Uani 1 1 d . . . . .
C31 C -0.0121(2) 0.6908(5) 0.37879(15) 0.0306(13) Uani 1 1 d . . . . .
H31 H 0.017253 0.654381 0.376536 0.037 Uiso 1 1 calc R . . . .
C32 C -0.0397(2) 0.7671(6) 0.35482(15) 0.0345(14) Uani 1 1 d . . . . .
H32 H -0.029110 0.783835 0.336309 0.041 Uiso 1 1 calc R . . . .
C33 C -0.0829(2) 0.8198(6) 0.35763(17) 0.0406(15) Uani 1 1 d . U . . .
C34 C -0.0981(3) 0.7935(7) 0.38469(17) 0.0438(17) Uani 1 1 d . . . . .
H34 H -0.128113 0.827724 0.386517 0.053 Uiso 1 1 calc R . . . .
C35 C -0.0701(2) 0.7181(6) 0.40882(15) 0.0349(14) Uani 1 1 d . . . . .
H35 H -0.080816 0.701857 0.427294 0.042 Uiso 1 1 calc R . . . .
C36 C -0.1115(3) 0.9035(9) 0.3309(2) 0.0592(19) Uani 1 1 d . U . . .
C37 C -0.1897(4) 0.9984(13) 0.3046(3) 0.108(3) Uani 1 1 d D U . . .
H37A H -0.180591 0.981146 0.284590 0.129 Uiso 1 1 calc R . . . .
H37B H -0.224538 0.977414 0.301585 0.129 Uiso 1 1 calc R . . . .
C38 C -0.1778(6) 1.1249(17) 0.3161(5) 0.157(6) Uani 1 1 d D U . . .
H38A H -0.191669 1.185602 0.298805 0.235 Uiso 1 1 calc GR . . . .
H38B H -0.142173 1.134837 0.323322 0.235 Uiso 1 1 calc GR . . . .
H38C H -0.191427 1.141068 0.334098 0.235 Uiso 1 1 calc GR . . . .
Br3 Br 0.54795(3) 0.84824(8) 0.75568(2) 0.0535(2) Uani 1 1 d . . . . .
Br4 Br 0.30823(4) 0.80676(15) 0.70963(3) 0.1061(5) Uani 1 1 d . . . . .
O13 O 0.6094(2) -0.3983(7) 0.69777(16) 0.082(2) Uani 1 1 d . U . . .
O14 O 0.6699(2) -0.3934(8) 0.67441(17) 0.087(2) Uani 1 1 d . U . . .
O15 O 0.2486(3) 0.2009(7) 0.40008(16) 0.083(2) Uani 1 1 d . . . . .
O16 O 0.2908(2) 0.3828(6) 0.40816(13) 0.0653(16) Uani 1 1 d . . . . .
N5 N 0.3942(2) 0.6427(5) 0.68801(12) 0.0389(13) Uani 1 1 d . . . . .
H5A H 0.364925 0.614941 0.677590 0.047 Uiso 1 1 calc R . . . .
N6 N 0.4756(2) 0.6596(5) 0.70355(11) 0.0336(12) Uani 1 1 d . . . . .
N7 N 0.49021(18) 0.1217(4) 0.60347(11) 0.0276(10) Uani 1 1 d . . . . .
H7 H 0.510751 0.106643 0.622439 0.033 Uiso 1 1 calc R . . . .
N8 N 0.43388(17) 0.2126(4) 0.56555(11) 0.0252(10) Uani 1 1 d . . . . .
H8 H 0.410741 0.265896 0.555606 0.030 Uiso 1 1 calc R . . . .
C55 C 0.4375(2) 0.6013(6) 0.68452(14) 0.0314(13) Uani 1 1 d . . . . .
C56 C 0.4565(3) 0.7449(6) 0.72076(15) 0.0362(15) Uani 1 1 d . . . . .
C57 C 0.4792(2) 0.8362(6) 0.74320(14) 0.0363(14) Uani 1 1 d . . . . .
C58 C 0.4509(3) 0.9165(7) 0.75588(16) 0.0470(18) Uani 1 1 d . . . . .
H58 H 0.466342 0.978514 0.771348 0.056 Uiso 1 1 calc R . . . .
C59 C 0.4005(3) 0.9077(8) 0.74636(18) 0.057(2) Uani 1 1 d . . . . .
H59 H 0.381622 0.964028 0.755167 0.068 Uiso 1 1 calc R . . . .
C60 C 0.3774(3) 0.8171(8) 0.72399(18) 0.052(2) Uani 1 1 d . . . . .
C61 C 0.4052(3) 0.7373(7) 0.71117(15) 0.0426(16) Uani 1 1 d . . . . .
C62 C 0.4418(2) 0.5018(5) 0.66165(13) 0.0313(13) Uani 1 1 d . . . . .
C63 C 0.4013(2) 0.4344(6) 0.64338(14) 0.0351(14) Uani 1 1 d . . . . .
H63 H 0.369744 0.452385 0.645611 0.042 Uiso 1 1 calc R . . . .
C64 C 0.4068(2) 0.3413(6) 0.62194(14) 0.0342(14) Uani 1 1 d . . . . .
H64 H 0.379185 0.295935 0.609367 0.041 Uiso 1 1 calc R . . . .
C65 C 0.4529(2) 0.3156(5) 0.61915(13) 0.0275(12) Uani 1 1 d . . . . .
C66 C 0.4941(2) 0.3799(5) 0.63746(13) 0.0291(13) Uani 1 1 d . . . . .
H66 H 0.525683 0.359792 0.635623 0.035 Uiso 1 1 calc R . . . .
C67 C 0.4879(2) 0.4749(6) 0.65867(14) 0.0328(14) Uani 1 1 d . . . . .
H67 H 0.515451 0.520975 0.671044 0.039 Uiso 1 1 calc R . . . .
C68 C 0.4593(2) 0.2181(5) 0.59637(13) 0.0265(12) Uani 1 1 d . . . . .
C69 C 0.4851(2) 0.0482(5) 0.57636(14) 0.0257(12) Uani 1 1 d . . . . .
C70 C 0.5073(2) -0.0667(6) 0.57205(15) 0.0319(13) Uani 1 1 d . . . . .
C71 C 0.4938(2) -0.1124(6) 0.54067(15) 0.0347(14) Uani 1 1 d . . . . .
H71 H 0.508840 -0.187711 0.535925 0.042 Uiso 1 1 calc R . . . .
C72 C 0.4586(2) -0.0512(6) 0.51578(15) 0.0341(14) Uani 1 1 d . . . . .
H72 H 0.450463 -0.088117 0.494965 0.041 Uiso 1 1 calc R . . . .
C73 C 0.4353(2) 0.0603(5) 0.52011(14) 0.0280(12) Uani 1 1 d . . . . .
C74 C 0.4502(2) 0.1079(5) 0.55172(13) 0.0250(12) Uani 1 1 d . . . . .
C75 C 0.5397(2) -0.1383(6) 0.59886(15) 0.0317(13) Uani 1 1 d . . . . .
C76 C 0.5255(2) -0.1587(6) 0.62677(15) 0.0357(14) Uani 1 1 d . . . . .
H76 H 0.495973 -0.121826 0.628607 0.043 Uiso 1 1 calc R . . . .
C77 C 0.5535(3) -0.2313(7) 0.65177(17) 0.0414(16) Uani 1 1 d . . . . .
H77 H 0.543226 -0.244444 0.670519 0.050 Uiso 1 1 calc R . . . .
C78 C 0.5969(3) -0.2849(7) 0.64930(19) 0.0488(17) Uani 1 1 d . U . . .
C79 C 0.6118(3) -0.2634(8) 0.62165(18) 0.0509(19) Uani 1 1 d . . . . .
H79 H 0.641690 -0.298757 0.619957 0.061 Uiso 1 1 calc R . . . .
C80 C 0.5835(3) -0.1913(7) 0.59695(18) 0.0459(17) Uani 1 1 d . . . . .
H80 H 0.593952 -0.177578 0.578286 0.055 Uiso 1 1 calc R . . . .
C81 C 0.6245(3) -0.3657(9) 0.6758(2) 0.063(2) Uani 1 1 d . U . . .
C82 C 0.7003(5) -0.4705(14) 0.7010(3) 0.107(3) Uani 1 1 d . U . . .
H82A H 0.735190 -0.464157 0.701399 0.128 Uiso 1 1 calc R . . . .
H82B H 0.696963 -0.438897 0.721748 0.128 Uiso 1 1 calc R . . . .
C83 C 0.6848(6) -0.5965(19) 0.6963(4) 0.146(6) Uani 1 1 d . U . . .
H83A H 0.692612 -0.630814 0.677372 0.219 Uiso 1 1 calc GR . . . .
H83B H 0.649394 -0.600509 0.693153 0.219 Uiso 1 1 calc GR . . . .
H83C H 0.701514 -0.646993 0.715234 0.219 Uiso 1 1 calc GR . . . .
C84 C 0.3967(2) 0.1189(6) 0.49376(13) 0.0303(13) Uani 1 1 d . . . . .
C85 C 0.3931(3) 0.2491(6) 0.48899(15) 0.0366(15) Uani 1 1 d . . . . .
H85 H 0.415567 0.304490 0.503063 0.044 Uiso 1 1 calc R . . . .
C86 C 0.3561(3) 0.2991(7) 0.46334(15) 0.0403(16) Uani 1 1 d . . . . .
H86 H 0.353668 0.388352 0.459694 0.048 Uiso 1 1 calc R . . . .
C87 C 0.3230(3) 0.2168(7) 0.44331(15) 0.0416(16) Uani 1 1 d . . . . .
C88 C 0.3263(3) 0.0888(7) 0.44812(16) 0.0464(17) Uani 1 1 d . . . . .
H88 H 0.303507 0.033692 0.434158 0.056 Uiso 1 1 calc R . . . .
C89 C 0.3625(3) 0.0392(7) 0.47315(15) 0.0405(16) Uani 1 1 d . . . . .
H89 H 0.364375 -0.050215 0.476518 0.049 Uiso 1 1 calc R . . . .
C90 C 0.2827(3) 0.2656(9) 0.4149(2) 0.055(2) Uani 1 1 d . . . . .
C91 C 0.2531(4) 0.4345(10) 0.3806(2) 0.074(3) Uani 1 1 d . U . . .
H91A H 0.220642 0.432610 0.384668 0.089 Uiso 1 1 calc R . . . .
H91B H 0.251489 0.384800 0.360968 0.089 Uiso 1 1 calc R . . . .
C92 C 0.2683(5) 0.5661(13) 0.3772(3) 0.113(4) Uani 1 1 d . U . . .
H92A H 0.243743 0.607741 0.359653 0.170 Uiso 1 1 calc GR . . . .
H92B H 0.299906 0.565859 0.372378 0.170 Uiso 1 1 calc GR . . . .
H92C H 0.271335 0.612488 0.397233 0.170 Uiso 1 1 calc GR . . . .
F1 F -0.3000(4) 0.3031(12) 0.3860(3) 0.198(6) Uani 1 1 d . . . . .
F2 F -0.29937(18) 0.4384(6) 0.34816(13) 0.0839(17) Uani 1 1 d . . . . .
F3 F -0.2281(3) 0.3874(11) 0.3852(3) 0.174(5) Uani 1 1 d . . . . .
F4 F -0.2797(4) 0.5023(13) 0.3992(2) 0.180(5) Uani 1 1 d . . . . .
B1 B -0.2754(4) 0.3995(17) 0.3791(4) 0.093(5) Uani 1 1 d . . . . .
O5 O 0.1153(3) 0.0463(5) 0.45198(12) 0.0674(16) Uani 1 1 d . U . . .
O6 O 0.1750(2) 0.2529(8) 0.45328(13) 0.0726(17) Uani 1 1 d . U . . .
O7 O 0.1614(2) 0.4931(7) 0.41947(16) 0.0740(16) Uani 1 1 d . U . . .
O8 O 0.0850(2) 0.5221(6) 0.36135(15) 0.0673(15) Uani 1 1 d . U . . .
O9 O -0.0128(3) 0.4528(6) 0.33028(14) 0.0741(17) Uani 1 1 d . U . . .
O10 O -0.0803(3) 0.3466(10) 0.3592(2) 0.115(3) Uani 1 1 d . U . . .
O11 O -0.0581(4) 0.2562(10) 0.4266(3) 0.117(3) Uani 1 1 d . U . . .
O12 O 0.0142(3) 0.0731(6) 0.44064(16) 0.083(2) Uani 1 1 d . U . . .
C39 C 0.1646(5) 0.0346(11) 0.4493(2) 0.093(3) Uani 1 1 d . U . . .
H39A H 0.178488 -0.048248 0.458270 0.111 Uiso 1 1 calc R . . . .
H39B H 0.163829 0.036768 0.426355 0.111 Uiso 1 1 calc R . . . .
C40 C 0.1953(4) 0.1362(14) 0.4661(2) 0.096(3) Uani 1 1 d . U . . .
H40A H 0.197452 0.132353 0.489289 0.115 Uiso 1 1 calc R . . . .
H40B H 0.228701 0.127272 0.463779 0.115 Uiso 1 1 calc R . . . .
C41 C 0.2056(3) 0.3686(13) 0.4638(2) 0.086(3) Uani 1 1 d . U . . .
H41A H 0.233394 0.368709 0.454353 0.104 Uiso 1 1 calc R . . . .
H41B H 0.218825 0.368847 0.487474 0.104 Uiso 1 1 calc R . . . .
C42 C 0.1741(4) 0.4859(11) 0.4529(2) 0.081(3) Uani 1 1 d . U . . .
H42A H 0.144185 0.480590 0.460164 0.097 Uiso 1 1 calc R . . . .
H42B H 0.192419 0.563193 0.462382 0.097 Uiso 1 1 calc R . . . .
C43 C 0.1409(4) 0.6160(9) 0.4076(3) 0.074(2) Uani 1 1 d . U . . .
H43A H 0.115120 0.640512 0.417681 0.089 Uiso 1 1 calc R . . . .
H43B H 0.166718 0.682227 0.412549 0.089 Uiso 1 1 calc R . . . .
C44 C 0.1209(3) 0.6029(11) 0.3737(3) 0.093(3) Uani 1 1 d . U . . .
H44A H 0.109281 0.688213 0.365163 0.112 Uiso 1 1 calc R . . . .
H44B H 0.148233 0.580326 0.364832 0.112 Uiso 1 1 calc R . . . .
C45 C 0.0648(5) 0.5248(10) 0.3275(2) 0.087(3) Uani 1 1 d . U . . .
H45A H 0.090952 0.505585 0.317299 0.104 Uiso 1 1 calc R . . . .
H45B H 0.052748 0.611901 0.321000 0.104 Uiso 1 1 calc R . . . .
C46 C 0.0230(4) 0.4312(9) 0.3152(2) 0.078(2) Uani 1 1 d . U . . .
H46A H 0.009201 0.441486 0.291735 0.094 Uiso 1 1 calc R . . . .
H46B H 0.035410 0.343025 0.319480 0.094 Uiso 1 1 calc R . . . .
C47 C -0.0566(4) 0.4053(10) 0.3127(2) 0.087(3) Uani 1 1 d . U . . .
H47A H -0.052593 0.315580 0.306922 0.104 Uiso 1 1 calc R . . . .
H47B H -0.068686 0.454752 0.292620 0.104 Uiso 1 1 calc R . . . .
C48 C -0.0954(4) 0.4134(12) 0.3332(4) 0.105(3) Uani 1 1 d . U . . .
H48A H -0.099623 0.503231 0.338806 0.126 Uiso 1 1 calc R . . . .
H48B H -0.127512 0.380887 0.320266 0.126 Uiso 1 1 calc R . . . .
C49 C -0.1102(4) 0.3594(11) 0.3812(4) 0.111(4) Uani 1 1 d . U . . .
H49A H -0.145526 0.346782 0.370636 0.133 Uiso 1 1 calc R . . . .
H49B H -0.104772 0.440794 0.393193 0.133 Uiso 1 1 calc R . . . .
C50 C -0.0863(7) 0.2448(13) 0.4019(4) 0.145(6) Uani 1 1 d . U . . .
H50A H -0.113335 0.192572 0.405374 0.173 Uiso 1 1 calc R . . . .
H50B H -0.070511 0.193066 0.388585 0.173 Uiso 1 1 calc R . . . .
C51 C -0.0472(6) 0.1820(14) 0.4504(5) 0.135(5) Uani 1 1 d D U . . .
H51A H -0.077032 0.170249 0.457568 0.161 Uiso 1 1 calc R . . . .
H51B H -0.022907 0.226044 0.468016 0.161 Uiso 1 1 calc R . . . .
C52 C -0.0284(5) 0.0593(11) 0.4471(3) 0.105(4) Uani 1 1 d D U . . .
H52A H -0.023896 0.010226 0.467149 0.126 Uiso 1 1 calc R . . . .
H52B H -0.051592 0.012462 0.429431 0.126 Uiso 1 1 calc R . . . .
C53 C 0.0410(5) -0.0485(8) 0.4464(2) 0.093(3) Uani 1 1 d . U . . .
H53A H 0.049850 -0.068553 0.469585 0.111 Uiso 1 1 calc R . . . .
H53B H 0.019395 -0.117274 0.434777 0.111 Uiso 1 1 calc R . . . .
C54 C 0.0847(5) -0.0455(8) 0.4361(2) 0.090(3) Uani 1 1 d . U . . .
H54A H 0.101266 -0.129161 0.440169 0.108 Uiso 1 1 calc R . . . .
H54B H 0.076041 -0.028670 0.412713 0.108 Uiso 1 1 calc R . . . .
O17 O 0.5178(3) 0.0741(7) 0.67267(16) 0.096(2) Uani 1 1 d D U . . .
O18 O 0.4211(2) 0.0100(6) 0.63812(17) 0.0817(18) Uani 1 1 d D U . . .
O19 O 0.3431(3) 0.0562(8) 0.58241(17) 0.091(2) Uani 1 1 d D U . . .
O20 O 0.3383(2) 0.3038(7) 0.54866(14) 0.0773(18) Uani 1 1 d D U . . .
O21 O 0.4057(3) 0.4845(6) 0.54683(15) 0.091(2) Uani 1 1 d D U . . .
O22 O 0.5094(4) 0.4214(9) 0.5614(2) 0.131(3) Uani 1 1 d D U . . .
O23 O 0.5954(4) 0.2935(11) 0.5980(3) 0.202(6) Uani 1 1 d D U . . .
O24 O 0.5857(3) 0.1618(11) 0.6480(2) 0.164(5) Uani 1 1 d D U . . .
C93 C 0.4791(5) 0.0995(11) 0.6860(3) 0.106(3) Uani 1 1 d D U . . .
H93A H 0.466373 0.186723 0.680411 0.128 Uiso 1 1 calc R . . . .
H93B H 0.490319 0.091715 0.709677 0.128 Uiso 1 1 calc R . . . .
C94 C 0.4409(5) 0.0041(13) 0.6722(2) 0.105(3) Uani 1 1 d D U . . .
H94A H 0.454883 -0.081813 0.678014 0.125 Uiso 1 1 calc R . . . .
H94B H 0.413889 0.015131 0.682136 0.125 Uiso 1 1 calc R . . . .
C95 C 0.3848(4) -0.0819(10) 0.6253(3) 0.101(3) Uani 1 1 d D U . . .
H95A H 0.357870 -0.072729 0.635428 0.121 Uiso 1 1 calc R . . . .
H95B H 0.398930 -0.168147 0.630338 0.121 Uiso 1 1 calc R . . . .
C96 C 0.3650(4) -0.0672(11) 0.5897(3) 0.097(3) Uani 1 1 d D U . . .
H96A H 0.391713 -0.077125 0.579424 0.116 Uiso 1 1 calc R . . . .
H96B H 0.340208 -0.134001 0.581063 0.116 Uiso 1 1 calc R . . . .
C97 C 0.3204(4) 0.0770(12) 0.5495(2) 0.105(4) Uani 1 1 d D U . . .
H97A H 0.293139 0.015663 0.542275 0.126 Uiso 1 1 calc R . . . .
H97B H 0.344410 0.058513 0.537498 0.126 Uiso 1 1 calc R . . . .
C98 C 0.3008(3) 0.2079(11) 0.5410(3) 0.103(3) Uani 1 1 d D U . . .
H98A H 0.283950 0.211240 0.517766 0.124 Uiso 1 1 calc R . . . .
H98B H 0.276360 0.226724 0.552708 0.124 Uiso 1 1 calc R . . . .
C99 C 0.3226(4) 0.4222(11) 0.5368(2) 0.103(3) Uani 1 1 d D U . . .
H99A H 0.291356 0.442455 0.541392 0.124 Uiso 1 1 calc R . . . .
H99B H 0.316767 0.422400 0.513170 0.124 Uiso 1 1 calc R . . . .
C100 C 0.3594(4) 0.5198(9) 0.5513(2) 0.103(3) Uani 1 1 d D U . . .
H10A H 0.349039 0.603426 0.541141 0.124 Uiso 1 1 calc R . . . .
H10B H 0.362408 0.527306 0.574520 0.124 Uiso 1 1 calc R . . . .
C101 C 0.4459(5) 0.5688(9) 0.5618(3) 0.120(4) Uani 1 1 d D U . . .
H10C H 0.454540 0.557671 0.585387 0.143 Uiso 1 1 calc R . . . .
H10D H 0.435248 0.658102 0.556911 0.143 Uiso 1 1 calc R . . . .
C102 C 0.4904(6) 0.5442(11) 0.5505(5) 0.167(7) Uani 1 1 d D U . . .
H10E H 0.481516 0.547707 0.526818 0.200 Uiso 1 1 calc R . . . .
H10F H 0.515462 0.610061 0.559202 0.200 Uiso 1 1 calc R . . . .
C103 C 0.5554(7) 0.4281(17) 0.5541(6) 0.225(10) Uani 1 1 d D U . . .
H10G H 0.578887 0.488809 0.567655 0.270 Uiso 1 1 calc R . . . .
H10H H 0.552438 0.440896 0.531064 0.270 Uiso 1 1 calc R . . . .
C104 C 0.5633(6) 0.2937(14) 0.5648(4) 0.188(7) Uani 1 1 d D U . . .
H10I H 0.531684 0.252701 0.563989 0.226 Uiso 1 1 calc R . . . .
H10J H 0.578840 0.245745 0.550675 0.226 Uiso 1 1 calc R . . . .
C105 C 0.6130(5) 0.1688(15) 0.6043(4) 0.201(7) Uani 1 1 d D U . . .
H10K H 0.639824 0.153608 0.594368 0.242 Uiso 1 1 calc R . . . .
H10L H 0.586440 0.107133 0.595133 0.242 Uiso 1 1 calc R . . . .
C106 C 0.6306(4) 0.1532(15) 0.6386(3) 0.216(7) Uani 1 1 d D U . . .
H10M H 0.653792 0.221666 0.648627 0.259 Uiso 1 1 calc R . . . .
H10N H 0.646651 0.069556 0.644448 0.259 Uiso 1 1 calc R . . . .
C107 C 0.6010(5) 0.1031(15) 0.6794(3) 0.178(6) Uani 1 1 d D U . . .
H10O H 0.631941 0.140560 0.692669 0.214 Uiso 1 1 calc R . . . .
H10P H 0.605257 0.010079 0.677685 0.214 Uiso 1 1 calc R . . . .
C108 C 0.5597(5) 0.1323(12) 0.6929(3) 0.133(4) Uani 1 1 d D U . . .
H10Q H 0.566532 0.098178 0.715016 0.160 Uiso 1 1 calc R . . . .
H10R H 0.554939 0.225457 0.693649 0.160 Uiso 1 1 calc R . . . .
O25 O 0.2056(2) 0.0241(7) 0.32981(15) 0.0686(17) Uani 1 1 d . . . . .
C111 C 0.2430(3) -0.0430(12) 0.3520(3) 0.097(4) Uani 1 1 d . . . . .
H11A H 0.269275 0.016551 0.363088 0.116 Uiso 1 1 calc R . . . .
H11B H 0.257232 -0.107578 0.340704 0.116 Uiso 1 1 calc R . . . .
C112 C 0.2220(5) -0.1067(13) 0.3761(3) 0.110(4) Uani 1 1 d . . . . .
H11C H 0.195338 -0.163492 0.364945 0.164 Uiso 1 1 calc GR . . . .
H11D H 0.209336 -0.041948 0.387926 0.164 Uiso 1 1 calc GR . . . .
H11E H 0.247584 -0.156168 0.391124 0.164 Uiso 1 1 calc GR . . . .
C113 C 0.2242(5) 0.1115(18) 0.3092(4) 0.135(6) Uani 1 1 d D U . . .
H11H H 0.228364 0.067116 0.290071 0.162 Uiso 0.4 1 calc R . P A 2
H11I H 0.255710 0.150211 0.321220 0.162 Uiso 0.4 1 calc R . P A 2
H11F H 0.245128 0.065120 0.298276 0.162 Uiso 0.6 1 calc R . P B 1
H11G H 0.243561 0.180998 0.322206 0.162 Uiso 0.6 1 calc R . P B 1
C1A C 0.1789(9) 0.165(3) 0.2848(7) 0.146(9) Uani 0.6 1 d D U P C 1
H1AA H 0.160800 0.095163 0.271697 0.219 Uiso 0.6 1 calc GR . P C 1
H1AB H 0.189012 0.226325 0.270911 0.219 Uiso 0.6 1 calc GR . P C 1
H1AC H 0.157950 0.207214 0.296077 0.219 Uiso 0.6 1 calc GR . P C 1
C114 C 0.1838(14) 0.211(4) 0.3000(11) 0.146(11) Uani 0.4 1 d D U P C 2
H11J H 0.152713 0.169232 0.289239 0.219 Uiso 0.4 1 calc GR . P C 2
H11K H 0.191749 0.273414 0.285529 0.219 Uiso 0.4 1 calc GR . P C 2
H11L H 0.180807 0.254055 0.319415 0.219 Uiso 0.4 1 calc GR . P C 2
N9 N 0.1382(4) 0.7962(10) 0.5090(3) 0.107(3) Uani 1 1 d . . . . .
C109 C 0.1772(4) 0.7694(9) 0.5214(2) 0.063(2) Uani 1 1 d . . . . .
C110 C 0.2242(4) 0.7374(17) 0.5382(4) 0.128(6) Uani 1 1 d . . . . .
H11M H 0.234620 0.662775 0.528326 0.192 Uiso 1 1 calc GR . . . .
H11N H 0.225385 0.717724 0.560504 0.192 Uiso 1 1 calc GR . . . .
H11O H 0.246097 0.808984 0.537851 0.192 Uiso 1 1 calc GR . . . .
B2 B 0.3000(5) 0.7290(13) 0.4718(3) 0.088(3) Uani 1 1 d D U . . .
F5A F 0.3201(7) 0.7809(13) 0.4995(3) 0.108(4) Uani 0.6 1 d . U P D 1
F6A F 0.3133(6) 0.7763(18) 0.4472(3) 0.084(4) Uani 0.6 1 d . . P D 1
F7A F 0.2474(6) 0.7830(15) 0.4603(5) 0.140(5) Uani 0.6 1 d . U P D 1
F8A F 0.2946(8) 0.6024(16) 0.4687(6) 0.119(7) Uani 0.6 1 d . U P D 1
F5B F 0.3528(5) 0.7277(19) 0.4874(5) 0.121(7) Uani 0.4 1 d D U P D 2
F6B F 0.2939(10) 0.765(3) 0.4420(5) 0.135(12) Uani 0.4 1 d D U P D 2
F7B F 0.2829(12) 0.833(2) 0.4889(8) 0.188(12) Uani 0.4 1 d D U P D 2
F8B F 0.2813(9) 0.620(2) 0.4786(9) 0.127(12) Uani 0.4 1 d D U P D 2

loop_
_atom_site_aniso_label
_atom_site_aniso_U_11
_atom_site_aniso_U_22
_atom_site_aniso_U_33
_atom_site_aniso_U_23
_atom_site_aniso_U_13
_atom_site_aniso_U_12
Br1 0.0489(6) 0.1673(14) 0.1375(11) -0.1060(11) 0.0208(6) 0.0080(7)
Br2 0.0540(5) 0.0492(5) 0.0455(4) -0.0119(3) 0.0080(3) -0.0102(3)
O1 0.171(9) 0.115(7) 0.083(5) 0.006(5) -0.023(5) 0.090(7)
O2 0.070(4) 0.152(7) 0.055(4) 0.036(4) -0.001(3) 0.018(4)
O3 0.051(3) 0.081(4) 0.068(4) 0.051(3) 0.022(3) 0.017(3)
O4 0.063(3) 0.117(5) 0.099(4) 0.073(4) 0.040(3) 0.044(3)
N1 0.033(3) 0.041(3) 0.027(3) -0.014(2) 0.000(2) 0.006(2)
N2 0.040(3) 0.022(2) 0.019(2) -0.0041(19) 0.007(2) 0.002(2)
N3 0.026(2) 0.023(2) 0.019(2) -0.0021(18) 0.0053(19) 0.0029(19)
N4 0.030(2) 0.018(2) 0.020(2) -0.0015(18) 0.0089(19) 0.0043(19)
C1 0.042(4) 0.023(3) 0.021(3) -0.002(2) 0.005(3) 0.006(3)
C2 0.047(4) 0.042(4) 0.025(3) -0.012(3) 0.005(3) 0.009(3)
C3 0.045(4) 0.072(5) 0.049(4) -0.028(4) 0.009(3) 0.015(4)
C4 0.079(6) 0.056(5) 0.040(4) -0.025(4) 0.018(4) 0.017(4)
C5 0.053(4) 0.044(4) 0.024(3) -0.012(3) 0.002(3) 0.003(3)
C6 0.043(4) 0.034(3) 0.023(3) -0.002(2) 0.005(3) 0.003(3)
C7 0.043(4) 0.029(3) 0.019(3) 0.000(2) 0.005(3) 0.006(3)
C8 0.036(3) 0.022(3) 0.017(3) 0.002(2) 0.006(2) 0.004(2)
C9 0.033(3) 0.027(3) 0.021(3) -0.001(2) 0.005(2) -0.001(2)
C10 0.032(3) 0.021(3) 0.022(3) -0.001(2) 0.010(2) 0.002(2)
C11 0.037(3) 0.017(3) 0.018(3) -0.001(2) 0.008(2) 0.006(2)
C12 0.034(3) 0.028(3) 0.022(3) -0.005(2) 0.004(2) 0.002(2)
C13 0.028(3) 0.027(3) 0.029(3) -0.004(2) 0.011(2) 0.006(2)
C14 0.028(3) 0.020(3) 0.022(3) 0.000(2) 0.007(2) 0.000(2)
C15 0.027(3) 0.018(3) 0.023(3) 0.000(2) 0.010(2) 0.003(2)
C16 0.034(3) 0.022(3) 0.024(3) -0.002(2) 0.013(2) -0.005(2)
C17 0.043(4) 0.027(3) 0.023(3) -0.006(2) 0.013(3) -0.005(3)
C18 0.049(4) 0.017(3) 0.028(3) -0.005(2) 0.019(3) 0.002(2)
C19 0.037(3) 0.015(3) 0.033(3) 0.000(2) 0.020(3) 0.003(2)
C20 0.030(3) 0.018(3) 0.020(3) -0.002(2) 0.010(2) -0.003(2)
C21 0.035(3) 0.035(3) 0.017(3) 0.000(2) 0.012(2) 0.004(3)
C22 0.039(4) 0.038(3) 0.022(3) 0.001(3) 0.011(3) 0.004(3)
C23 0.061(5) 0.052(4) 0.033(4) 0.013(3) 0.025(3) 0.028(4)
C24 0.042(4) 0.081(6) 0.033(4) 0.013(4) 0.017(3) 0.019(4)
C25 0.033(4) 0.093(7) 0.025(3) 0.000(4) 0.007(3) -0.006(4)
C26 0.049(4) 0.049(4) 0.026(3) -0.002(3) 0.012(3) -0.010(3)
C27 0.073(6) 0.132(10) 0.046(5) 0.024(6) 0.034(5) 0.065(7)
C28 0.095(7) 0.184(10) 0.094(7) 0.049(7) 0.012(6) 0.029(7)
C29 0.17(2) 0.25(3) 0.21(2) 0.064(18) -0.040(15) -0.049(18)
C30 0.034(3) 0.020(3) 0.031(3) 0.003(2) 0.014(3) 0.001(2)
C31 0.037(3) 0.023(3) 0.037(3) 0.002(2) 0.019(3) 0.006(2)
C32 0.044(4) 0.030(3) 0.034(3) 0.010(3) 0.017(3) 0.003(3)
C33 0.038(3) 0.039(3) 0.050(4) 0.020(3) 0.020(3) 0.012(3)
C34 0.040(4) 0.051(4) 0.047(4) 0.018(3) 0.025(3) 0.014(3)
C35 0.043(4) 0.032(3) 0.035(3) 0.009(3) 0.022(3) 0.009(3)
C36 0.044(4) 0.072(4) 0.066(4) 0.044(4) 0.024(3) 0.020(3)
C37 0.073(6) 0.124(7) 0.139(7) 0.068(7) 0.051(5) 0.031(6)
C38 0.083(9) 0.181(14) 0.193(14) 0.035(13) 0.015(9) -0.015(10)
Br3 0.0572(5) 0.0538(5) 0.0435(4) -0.0099(3) 0.0042(4) -0.0077(4)
Br4 0.0526(6) 0.1394(12) 0.1203(10) -0.0730(9) 0.0147(6) 0.0162(6)
O13 0.069(4) 0.099(5) 0.088(4) 0.061(4) 0.038(3) 0.041(4)
O14 0.070(4) 0.112(5) 0.087(4) 0.057(4) 0.034(3) 0.040(3)
O15 0.071(4) 0.097(5) 0.063(4) -0.012(4) -0.010(3) 0.020(4)
O16 0.071(4) 0.079(4) 0.048(3) 0.020(3) 0.021(3) 0.031(3)
N5 0.040(3) 0.042(3) 0.030(3) -0.008(2) 0.002(2) 0.006(2)
N6 0.050(3) 0.025(3) 0.023(2) -0.003(2) 0.005(2) 0.005(2)
N7 0.034(3) 0.023(2) 0.026(2) -0.0001(19) 0.009(2) 0.003(2)
N8 0.029(3) 0.018(2) 0.028(2) -0.0056(19) 0.006(2) 0.0017(19)
C55 0.037(3) 0.027(3) 0.027(3) 0.000(2) 0.003(3) 0.008(3)
C56 0.049(4) 0.029(3) 0.029(3) -0.003(3) 0.007(3) 0.005(3)
C57 0.037(3) 0.043(4) 0.025(3) -0.006(3) 0.003(3) 0.001(3)
C58 0.072(5) 0.042(4) 0.026(3) -0.010(3) 0.011(3) 0.002(4)
C59 0.073(6) 0.057(5) 0.045(4) -0.017(4) 0.024(4) 0.008(4)
C60 0.038(4) 0.068(5) 0.047(4) -0.024(4) 0.005(3) 0.009(4)
C61 0.059(5) 0.038(4) 0.029(3) -0.006(3) 0.009(3) 0.006(3)
C62 0.046(4) 0.023(3) 0.022(3) -0.002(2) 0.004(3) 0.005(3)
C63 0.036(3) 0.036(3) 0.031(3) -0.009(3) 0.005(3) 0.008(3)
C64 0.036(3) 0.034(3) 0.029(3) -0.008(3) 0.002(3) 0.005(3)
C65 0.038(3) 0.020(3) 0.023(3) -0.003(2) 0.006(2) 0.006(2)
C66 0.039(3) 0.025(3) 0.025(3) -0.004(2) 0.012(3) 0.003(2)
C67 0.039(4) 0.027(3) 0.028(3) -0.008(2) 0.004(3) -0.002(3)
C68 0.033(3) 0.020(3) 0.027(3) -0.001(2) 0.008(2) 0.000(2)
C69 0.029(3) 0.019(3) 0.034(3) 0.001(2) 0.017(3) -0.002(2)
C70 0.044(4) 0.024(3) 0.035(3) 0.001(2) 0.022(3) 0.005(3)
C71 0.051(4) 0.024(3) 0.036(3) -0.001(3) 0.022(3) 0.007(3)
C72 0.051(4) 0.025(3) 0.031(3) -0.004(2) 0.020(3) 0.001(3)
C73 0.033(3) 0.024(3) 0.030(3) -0.003(2) 0.014(3) -0.003(2)
C74 0.029(3) 0.020(3) 0.028(3) -0.001(2) 0.012(2) -0.002(2)
C75 0.040(3) 0.023(3) 0.036(3) 0.006(2) 0.017(3) 0.006(3)
C76 0.047(4) 0.029(3) 0.037(3) 0.005(3) 0.023(3) 0.012(3)
C77 0.051(4) 0.039(4) 0.041(4) 0.010(3) 0.023(3) 0.008(3)
C78 0.046(4) 0.049(4) 0.058(4) 0.020(3) 0.025(3) 0.016(3)
C79 0.046(4) 0.060(5) 0.055(4) 0.018(4) 0.028(4) 0.022(4)
C80 0.049(4) 0.049(4) 0.048(4) 0.016(3) 0.028(3) 0.014(3)
C81 0.054(4) 0.076(5) 0.067(4) 0.037(4) 0.031(3) 0.026(4)
C82 0.092(6) 0.120(7) 0.116(7) 0.060(6) 0.043(6) 0.037(6)
C83 0.112(10) 0.171(13) 0.155(12) 0.039(12) 0.036(9) 0.024(10)
C84 0.041(3) 0.033(3) 0.020(3) -0.002(2) 0.013(3) 0.004(3)
C85 0.052(4) 0.032(3) 0.031(3) -0.002(3) 0.021(3) 0.000(3)
C86 0.058(4) 0.038(4) 0.032(3) 0.008(3) 0.025(3) 0.015(3)
C87 0.047(4) 0.059(5) 0.023(3) -0.003(3) 0.017(3) 0.012(3)
C88 0.052(4) 0.055(5) 0.033(4) -0.007(3) 0.013(3) 0.003(3)
C89 0.055(4) 0.037(4) 0.031(3) -0.008(3) 0.014(3) -0.003(3)
C90 0.057(5) 0.068(6) 0.046(4) 0.005(4) 0.026(4) 0.022(4)
C91 0.080(6) 0.080(6) 0.059(5) 0.020(5) 0.014(5) 0.030(5)
C92 0.130(10) 0.101(9) 0.095(8) 0.029(7) 0.010(7) 0.039(8)
F1 0.137(8) 0.215(12) 0.216(11) 0.112(10) 0.008(7) -0.059(8)
F2 0.052(3) 0.117(5) 0.076(4) -0.025(3) 0.007(3) 0.002(3)
F3 0.058(4) 0.221(11) 0.227(11) 0.086(9) 0.014(5) 0.020(5)
F4 0.159(8) 0.273(14) 0.088(5) -0.056(7) 0.002(5) -0.056(9)
B1 0.047(7) 0.125(12) 0.092(10) 0.029(9) -0.005(6) -0.013(7)
O5 0.120(5) 0.043(3) 0.037(3) 0.001(2) 0.020(3) 0.039(3)
O6 0.037(3) 0.137(5) 0.041(3) 0.014(3) 0.007(2) 0.023(3)
O7 0.071(4) 0.077(4) 0.082(4) -0.015(3) 0.032(3) -0.005(3)
O8 0.077(4) 0.066(4) 0.067(3) 0.012(3) 0.033(3) 0.003(3)
O9 0.089(4) 0.070(4) 0.054(3) -0.004(3) 0.005(3) 0.017(3)
O10 0.075(5) 0.143(8) 0.104(5) -0.042(5) -0.012(4) 0.036(5)
O11 0.127(7) 0.116(7) 0.117(7) -0.001(5) 0.050(5) 0.003(6)
O12 0.138(6) 0.057(3) 0.074(4) -0.022(3) 0.066(4) -0.052(3)
C39 0.128(7) 0.110(7) 0.049(5) 0.033(5) 0.040(5) 0.096(5)
C40 0.067(6) 0.179(8) 0.047(5) 0.029(5) 0.025(4) 0.073(5)
C41 0.022(4) 0.172(8) 0.059(5) -0.037(5) 0.001(4) -0.009(4)
C42 0.094(7) 0.093(6) 0.058(4) -0.027(5) 0.025(5) -0.012(5)
C43 0.067(6) 0.050(5) 0.111(6) -0.013(4) 0.035(5) 0.006(4)
C44 0.043(5) 0.092(7) 0.135(7) -0.039(6) 0.011(5) 0.018(4)
C45 0.148(9) 0.071(6) 0.045(4) 0.008(4) 0.032(5) -0.003(6)
C46 0.137(7) 0.059(5) 0.050(5) 0.021(4) 0.043(5) 0.020(5)
C47 0.098(6) 0.070(6) 0.057(5) -0.009(5) -0.034(4) 0.014(5)
C48 0.051(5) 0.079(7) 0.157(9) -0.016(6) -0.019(5) 0.013(5)
C49 0.065(6) 0.065(6) 0.218(11) -0.025(7) 0.062(7) 0.016(5)
C50 0.176(15) 0.067(7) 0.153(9) -0.048(6) -0.016(8) -0.023(8)
C51 0.148(13) 0.117(9) 0.167(13) 0.033(9) 0.093(10) 0.000(9)
C52 0.152(9) 0.084(6) 0.102(8) -0.030(6) 0.074(8) -0.064(6)
C53 0.177(8) 0.033(4) 0.054(5) -0.002(4) 0.009(6) -0.044(5)
C54 0.189(8) 0.029(4) 0.046(5) 0.005(3) 0.024(5) 0.022(5)
O17 0.133(6) 0.079(5) 0.060(4) -0.007(3) 0.000(4) 0.049(4)
O18 0.085(5) 0.073(4) 0.101(4) 0.027(4) 0.049(4) 0.018(3)
O19 0.083(5) 0.116(6) 0.083(4) -0.004(4) 0.040(4) -0.005(4)
O20 0.060(4) 0.118(5) 0.049(3) -0.006(3) 0.007(3) 0.037(3)
O21 0.156(6) 0.046(3) 0.058(4) -0.003(3) 0.006(4) 0.035(4)
O22 0.191(9) 0.104(6) 0.128(7) -0.002(6) 0.093(7) -0.039(6)
O23 0.082(7) 0.191(12) 0.337(17) -0.083(11) 0.062(9) 0.021(8)
O24 0.098(6) 0.178(11) 0.170(8) -0.098(7) -0.035(6) 0.050(7)
C93 0.201(10) 0.068(6) 0.060(6) 0.026(5) 0.052(6) 0.050(6)
C94 0.162(10) 0.096(8) 0.076(6) 0.029(6) 0.068(6) 0.040(6)
C95 0.092(7) 0.078(7) 0.151(8) 0.028(6) 0.065(6) 0.008(5)
C96 0.094(8) 0.080(6) 0.129(7) -0.021(6) 0.051(6) -0.030(5)
C97 0.113(9) 0.141(8) 0.065(5) -0.009(6) 0.031(6) -0.051(7)
C98 0.039(5) 0.192(9) 0.069(6) 0.020(7) 0.000(5) -0.003(5)
C99 0.117(7) 0.131(7) 0.052(5) -0.001(5) 0.007(6) 0.081(6)
C100 0.178(8) 0.076(6) 0.049(5) 0.006(5) 0.019(6) 0.082(5)
C101 0.235(10) 0.025(4) 0.071(7) 0.003(4) -0.002(8) -0.010(6)
C102 0.209(13) 0.082(8) 0.192(18) 0.016(10) 0.029(13) -0.067(8)
C103 0.265(18) 0.223(17) 0.27(2) 0.007(17) 0.218(19) -0.040(15)
C104 0.129(12) 0.142(11) 0.307(19) -0.117(12) 0.083(11) -0.055(8)
C105 0.059(8) 0.196(14) 0.369(19) -0.074(17) 0.094(13) -0.002(10)
C106 0.114(13) 0.144(16) 0.37(2) -0.094(15) 0.041(14) 0.027(11)
C107 0.103(9) 0.122(13) 0.233(13) -0.055(11) -0.076(8) 0.027(9)
C108 0.178(9) 0.078(8) 0.082(7) -0.012(6) -0.064(6) 0.035(7)
O25 0.043(3) 0.094(5) 0.071(4) -0.018(3) 0.021(3) -0.007(3)
C111 0.037(5) 0.113(9) 0.123(10) -0.064(8) -0.005(6) 0.020(5)
C112 0.085(8) 0.103(10) 0.114(10) 0.035(8) -0.015(8) 0.013(7)
C113 0.089(8) 0.203(17) 0.119(11) -0.001(11) 0.041(8) -0.052(10)
C1A 0.107(14) 0.22(2) 0.118(17) 0.023(16) 0.036(13) -0.046(16)
C114 0.116(18) 0.20(2) 0.12(2) 0.001(19) 0.039(18) -0.061(18)
N9 0.107(8) 0.091(7) 0.120(9) 0.032(6) 0.027(7) 0.005(6)
C109 0.070(6) 0.060(5) 0.064(6) 0.014(4) 0.025(5) -0.002(5)
C110 0.062(7) 0.165(14) 0.149(13) 0.046(11) 0.017(8) -0.019(8)
B2 0.102(7) 0.079(6) 0.080(6) 0.004(5) 0.021(6) -0.040(6)
F5A 0.152(12) 0.096(9) 0.068(6) 0.010(5) 0.018(7) -0.031(8)
F6A 0.095(9) 0.088(8) 0.080(7) -0.029(6) 0.041(7) -0.041(7)
F7A 0.125(9) 0.124(11) 0.169(14) 0.028(10) 0.036(9) 0.018(8)
F8A 0.109(14) 0.069(6) 0.151(14) 0.022(7) -0.007(11) -0.041(7)
F5B 0.098(9) 0.101(13) 0.152(16) 0.055(12) 0.017(9) -0.030(9)
F6B 0.17(3) 0.12(2) 0.091(10) 0.035(12) 0.007(12) -0.01(2)
F7B 0.22(3) 0.173(18) 0.22(3) -0.01(2) 0.15(3) 0.01(2)
F8B 0.052(11) 0.115(12) 0.18(3) 0.083(16) -0.020(13) -0.032(11)

loop_
_atom_type_symbol
_atom_type_description
_atom_type_scat_dispersion_real
_atom_type_scat_dispersion_imag
_atom_type_scat_source
C C 0.0181 0.0091 'International Tables Vol C Tables 4.2.6.8 and 6.1.1.4'
H H 0.0000 0.0000 'International Tables Vol C Tables 4.2.6.8 and 6.1.1.4'
B B 0.0090 0.0039 'International Tables Vol C Tables 4.2.6.8 and 6.1.1.4'
Br Br -0.6763 1.2805 'International Tables Vol C Tables 4.2.6.8 and 6.1.1.4'
F F 0.0727 0.0534 'International Tables Vol C Tables 4.2.6.8 and 6.1.1.4'
N N 0.0311 0.0180 'International Tables Vol C Tables 4.2.6.8 and 6.1.1.4'
O O 0.0492 0.0322 'International Tables Vol C Tables 4.2.6.8 and 6.1.1.4'

loop_
_geom_angle_atom_site_label_1
_geom_angle_atom_site_label_2
_geom_angle_atom_site_label_3
_geom_angle
_geom_angle_site_symmetry_1
_geom_angle_site_symmetry_3
_geom_angle_publ_flag
C27 O2 C28 105.5(11) . . ?
C36 O4 C37 114.5(7) . . ?
C1 N1 C2 105.7(5) . . ?
C1 N2 C7 104.9(5) . . ?
C14 N3 C20 108.6(4) . . ?
C14 N4 C15 108.5(5) . . ?
N1 C1 C8 124.2(5) . . ?
N2 C1 N1 113.7(5) . . ?
N2 C1 C8 122.1(5) . . ?
N1 C2 C3 134.1(7) . . ?
N1 C2 C7 106.1(5) . . ?
C3 C2 C7 119.8(6) . . ?
C2 C3 Br1 119.1(6) . . ?
C4 C3 Br1 121.7(6) . . ?
C4 C3 C2 119.1(7) . . ?
C3 C4 C5 121.6(7) . . ?
C6 C5 C4 119.7(6) . . ?
C5 C6 Br2 121.2(5) . . ?
C5 C6 C7 119.5(6) . . ?
C7 C6 Br2 119.3(5) . . ?
N2 C7 C2 109.5(5) . . ?
N2 C7 C6 129.9(6) . . ?
C6 C7 C2 120.5(6) . . ?
C9 C8 C1 118.0(5) . . ?
C9 C8 C13 119.1(5) . . ?
C13 C8 C1 122.9(5) . . ?
C8 C9 C10 121.2(5) . . ?
C9 C10 C11 118.9(5) . . ?
C10 C11 C12 121.1(5) . . ?
C10 C11 C14 118.6(5) . . ?
C12 C11 C14 120.3(5) . . ?
C13 C12 C11 118.8(5) . . ?
C12 C13 C8 120.9(5) . . ?
N3 C14 C11 124.8(5) . . ?
N4 C14 N3 110.2(5) . . ?
N4 C14 C11 125.0(5) . . ?
N4 C15 C16 130.7(5) . . ?
N4 C15 C20 106.2(5) . . ?
C20 C15 C16 123.1(5) . . ?
C15 C16 C21 122.1(5) . . ?
C17 C16 C15 114.0(5) . . ?
C17 C16 C21 123.8(5) . . ?
C16 C17 C18 122.8(5) . . ?
C19 C18 C17 122.8(5) . . ?
C18 C19 C20 114.8(5) . . ?
C18 C19 C30 123.6(5) . . ?
C20 C19 C30 121.6(5) . . ?
N3 C20 C15 106.5(5) . . ?
N3 C20 C19 131.1(5) . . ?
C15 C20 C19 122.3(5) . . ?
C22 C21 C16 120.1(5) . . ?
C22 C21 C26 118.7(6) . . ?
C26 C21 C16 121.2(6) . . ?
C21 C22 C23 120.4(6) . . ?
C24 C23 C22 120.6(7) . . ?
C23 C24 C25 119.7(7) . . ?
C23 C24 C27 118.9(9) . . ?
C25 C24 C27 121.4(9) . . ?
C24 C25 C26 120.4(7) . . ?
C21 C26 C25 120.1(7) . . ?
O1 C27 O2 124.8(10) . . ?
O1 C27 C24 118.5(11) . . ?
O2 C27 C24 116.7(11) . . ?
O2 C28 C29 97.4(13) . . ?
C31 C30 C19 120.8(5) . . ?
C35 C30 C19 121.5(5) . . ?
C35 C30 C31 117.7(5) . . ?
C32 C31 C30 121.4(6) . . ?
C31 C32 C33 119.9(6) . . ?
C32 C33 C34 119.5(6) . . ?
C32 C33 C36 117.9(6) . . ?
C34 C33 C36 122.6(6) . . ?
C35 C34 C33 120.4(6) . . ?
C34 C35 C30 121.1(6) . . ?
O3 C36 O4 124.3(7) . . ?
O3 C36 C33 123.6(7) . . ?
O4 C36 C33 112.1(6) . . ?
C38 C37 O4 96.0(13) . . ?
C81 O14 C82 116.3(7) . . ?
C90 O16 C91 113.4(8) . . ?
C55 N5 C61 106.6(6) . . ?
C55 N6 C56 105.2(5) . . ?
C68 N7 C69 109.1(5) . . ?
C68 N8 C74 108.3(5) . . ?
N5 C55 C62 123.7(6) . . ?
N6 C55 N5 113.3(5) . . ?
N6 C55 C62 123.0(6) . . ?
N6 C56 C57 130.9(6) . . ?
N6 C56 C61 109.9(6) . . ?
C57 C56 C61 119.1(6) . . ?
C56 C57 Br3 119.2(5) . . ?
C58 C57 Br3 121.3(5) . . ?
C58 C57 C56 119.5(6) . . ?
C59 C58 C57 120.8(7) . . ?
C58 C59 C60 120.3(7) . . ?
C59 C60 Br4 121.0(6) . . ?
C61 C60 Br4 119.7(6) . . ?
C61 C60 C59 119.2(7) . . ?
N5 C61 C56 105.0(6) . . ?
C60 C61 N5 134.0(7) . . ?
C60 C61 C56 121.0(6) . . ?
C63 C62 C55 122.1(6) . . ?
C67 C62 C55 118.0(6) . . ?
C67 C62 C63 119.8(5) . . ?
C64 C63 C62 120.5(6) . . ?
C65 C64 C63 119.1(6) . . ?
C64 C65 C66 121.6(5) . . ?
C64 C65 C68 119.8(5) . . ?
C66 C65 C68 118.6(5) . . ?
C65 C66 C67 118.6(6) . . ?
C62 C67 C66 120.3(6) . . ?
N7 C68 N8 109.8(5) . . ?
N7 C68 C65 125.3(5) . . ?
N8 C68 C65 124.9(5) . . ?
N7 C69 C70 130.8(6) . . ?
N7 C69 C74 106.6(5) . . ?
C74 C69 C70 122.6(5) . . ?
C69 C70 C75 122.7(5) . . ?
C71 C70 C69 114.7(6) . . ?
C71 C70 C75 122.5(5) . . ?
C70 C71 C72 122.4(6) . . ?
C73 C72 C71 123.2(6) . . ?
C72 C73 C74 114.1(5) . . ?
C72 C73 C84 121.8(5) . . ?
C74 C73 C84 124.0(5) . . ?
N8 C74 C73 130.8(5) . . ?
C69 C74 N8 106.1(5) . . ?
C69 C74 C73 123.0(5) . . ?
C76 C75 C70 119.7(5) . . ?
C80 C75 C70 122.1(6) . . ?
C80 C75 C76 118.2(6) . . ?
C77 C76 C75 121.5(6) . . ?
C76 C77 C78 119.5(6) . . ?
C77 C78 C79 119.4(7) . . ?
C77 C78 C81 117.7(6) . . ?
C79 C78 C81 122.8(7) . . ?
C80 C79 C78 120.3(7) . . ?
C79 C80 C75 121.0(6) . . ?
O13 C81 O14 122.7(7) . . ?
O13 C81 C78 123.7(7) . . ?
O14 C81 C78 113.5(7) . . ?
C83 C82 O14 108.4(14) . . ?
C85 C84 C73 122.3(6) . . ?
C85 C84 C89 119.1(6) . . ?
C89 C84 C73 118.5(6) . . ?
C84 C85 C86 119.8(6) . . ?
C87 C86 C85 119.3(6) . . ?
C86 C87 C90 121.6(7) . . ?
C88 C87 C86 121.0(7) . . ?
C88 C87 C90 117.5(7) . . ?
C87 C88 C89 120.0(7) . . ?
C88 C89 C84 120.8(7) . . ?
O15 C90 O16 125.4(8) . . ?
O15 C90 C87 123.6(8) . . ?
O16 C90 C87 111.0(8) . . ?
O16 C91 C92 105.2(9) . . ?
F1 B1 F2 107.5(11) . . ?
F1 B1 F4 107.5(14) . . ?
F2 B1 F4 105.6(12) . . ?
F3 B1 F1 117.7(14) . . ?
F3 B1 F2 115.2(12) . . ?
F3 B1 F4 102.3(12) . . ?
C54 O5 C39 113.5(8) . . ?
C40 O6 C41 116.8(8) . . ?
C42 O7 C43 112.2(8) . . ?
C44 O8 C45 116.7(9) . . ?
C47 O9 C46 111.0(8) . . ?
C48 O10 C49 114.1(10) . . ?
C50 O11 C51 130.1(16) . . ?
C52 O12 C53 109.4(8) . . ?
C40 C39 O5 111.1(7) . . ?
O6 C40 C39 108.8(8) . . ?
O6 C41 C42 108.9(7) . . ?
O7 C42 C41 109.0(8) . . ?
C44 C43 O7 106.5(8) . . ?
O8 C44 C43 121.3(12) . . ?
O8 C45 C46 113.6(8) . . ?
O9 C46 C45 109.7(8) . . ?
O9 C47 C48 109.6(8) . . ?
O10 C48 C47 110.0(9) . . ?
O10 C49 C50 93.8(10) . . ?
O11 C50 C49 122.6(13) . . ?
O11 C51 C52 119.3(15) . . ?
O12 C52 C51 108.5(10) . . ?
C54 C53 O12 112.4(7) . . ?
O5 C54 C53 110.3(8) . . ?
C93 O17 C108 106.6(10) . . ?
C95 O18 C94 114.2(9) . . ?
C97 O19 C96 114.2(9) . . ?
C99 O20 C98 114.0(8) . . ?
C100 O21 C101 114.9(8) . . ?
C102 O22 C103 99.6(10) . . ?
C105 O23 C104 106.2(8) . . ?
C106 O24 C107 100.5(8) . . ?
O17 C93 C94 106.1(9) . . ?
O18 C94 C93 115.0(10) . . ?
O18 C95 C96 111.0(8) . . ?
O19 C96 C95 109.5(9) . . ?
O19 C97 C98 115.3(10) . . ?
O20 C98 C97 112.8(8) . . ?
O20 C99 C100 110.6(8) . . ?
O21 C100 C99 109.3(8) . . ?
O21 C101 C102 112.3(10) . . ?
O22 C102 C101 108.9(11) . . ?
O22 C103 C104 87.3(11) . . ?
O23 C104 C103 107.8(14) . . ?
O23 C105 C106 107.9(10) . . ?
C105 C106 O24 101.8(11) . . ?
O24 C107 C108 103.0(10) . . ?
O17 C108 C107 106.8(10) . . ?
C111 O25 C113 113.2(9) . . ?
O25 C111 C112 109.1(8) . . ?
O25 C113 C1A 105.8(15) . . ?
O25 C113 C114 102(2) . . ?
N9 C109 C110 176.8(13) . . ?
F5A B2 F6A 115.8(12) . . ?
F5A B2 F7A 106.3(15) . . ?
F5A B2 F8A 121.1(17) . . ?
F6A B2 F7A 94.3(13) . . ?
F6A B2 F8A 110.0(17) . . ?
F8A B2 F7A 105.0(14) . . ?
F5B B2 F7B 102.3(15) . . ?
F6B B2 F5B 107.1(15) . . ?
F6B B2 F7B 108.0(17) . . ?
F6B B2 F8B 121.3(19) . . ?
F8B B2 F5B 108.2(15) . . ?
F8B B2 F7B 108.4(16) . . ?

loop_
_geom_bond_atom_site_label_1
_geom_bond_atom_site_label_2
_geom_bond_distance
_geom_bond_site_symmetry_2
_geom_bond_publ_flag
Br1 C3 1.899(8) . ?
Br2 C6 1.889(7) . ?
O1 C27 1.215(16) . ?
O2 C27 1.240(14) . ?
O2 C28 1.522(15) . ?
O3 C36 1.183(9) . ?
O4 C36 1.335(9) . ?
O4 C37 1.534(13) . ?
N1 C1 1.360(8) . ?
N1 C2 1.386(8) . ?
N2 C1 1.318(8) . ?
N2 C7 1.382(8) . ?
N3 C14 1.326(7) . ?
N3 C20 1.378(7) . ?
N4 C14 1.321(7) . ?
N4 C15 1.388(7) . ?
C1 C8 1.461(8) . ?
C2 C3 1.390(9) . ?
C2 C7 1.394(10) . ?
C3 C4 1.361(11) . ?
C4 C5 1.395(11) . ?
C5 C6 1.371(9) . ?
C6 C7 1.385(9) . ?
C8 C9 1.385(8) . ?
C8 C13 1.397(8) . ?
C9 C10 1.385(8) . ?
C10 C11 1.391(8) . ?
C11 C12 1.395(8) . ?
C11 C14 1.465(7) . ?
C12 C13 1.386(8) . ?
C15 C16 1.408(8) . ?
C15 C20 1.390(8) . ?
C16 C17 1.397(8) . ?
C16 C21 1.482(8) . ?
C17 C18 1.401(9) . ?
C18 C19 1.387(8) . ?
C19 C20 1.406(8) . ?
C19 C30 1.472(8) . ?
C21 C22 1.386(9) . ?
C21 C26 1.391(9) . ?
C22 C23 1.395(9) . ?
C23 C24 1.362(11) . ?
C24 C25 1.379(12) . ?
C24 C27 1.514(11) . ?
C25 C26 1.392(10) . ?
C28 C29 1.74(3) . ?
C30 C31 1.407(8) . ?
C30 C35 1.388(9) . ?
C31 C32 1.372(9) . ?
C32 C33 1.386(9) . ?
C33 C34 1.391(9) . ?
C33 C36 1.500(9) . ?
C34 C35 1.375(9) . ?
C37 C38 1.426(15) . ?
Br3 C57 1.884(7) . ?
Br4 C60 1.895(8) . ?
O13 C81 1.201(9) . ?
O14 C81 1.344(10) . ?
O14 C82 1.475(12) . ?
O15 C90 1.211(11) . ?
O16 C90 1.302(11) . ?
O16 C91 1.468(10) . ?
N5 C55 1.355(8) . ?
N5 C61 1.385(8) . ?
N6 C55 1.316(8) . ?
N6 C56 1.373(8) . ?
N7 C68 1.321(7) . ?
N7 C69 1.381(7) . ?
N8 C68 1.332(7) . ?
N8 C74 1.394(7) . ?
C55 C62 1.470(8) . ?
C56 C57 1.390(9) . ?
C56 C61 1.407(10) . ?
C57 C58 1.383(10) . ?
C58 C59 1.379(12) . ?
C59 C60 1.387(11) . ?
C60 C61 1.373(10) . ?
C62 C63 1.395(9) . ?
C62 C67 1.384(9) . ?
C63 C64 1.390(8) . ?
C64 C65 1.379(9) . ?
C65 C66 1.392(9) . ?
C65 C68 1.470(8) . ?
C66 C67 1.402(8) . ?
C69 C70 1.399(8) . ?
C69 C74 1.388(8) . ?
C70 C71 1.393(9) . ?
C70 C75 1.472(9) . ?
C71 C72 1.405(9) . ?
C72 C73 1.385(8) . ?
C73 C74 1.409(8) . ?
C73 C84 1.481(8) . ?
C75 C76 1.397(9) . ?
C75 C80 1.391(9) . ?
C76 C77 1.382(9) . ?
C77 C78 1.389(10) . ?
C78 C79 1.400(10) . ?
C78 C81 1.468(10) . ?
C79 C80 1.374(10) . ?
C82 C83 1.39(2) . ?
C84 C85 1.383(9) . ?
C84 C89 1.399(9) . ?
C85 C86 1.402(10) . ?
C86 C87 1.389(10) . ?
C87 C88 1.360(11) . ?
C87 C90 1.520(11) . ?
C88 C89 1.373(10) . ?
C91 C92 1.468(17) . ?
F1 B1 1.315(16) . ?
F2 B1 1.385(14) . ?
F3 B1 1.303(14) . ?
F4 B1 1.42(2) . ?
O5 C39 1.447(13) . ?
O5 C54 1.352(13) . ?
O6 C40 1.403(13) . ?
O6 C41 1.490(13) . ?
O7 C42 1.396(11) . ?
O7 C43 1.451(11) . ?
O8 C44 1.320(12) . ?
O8 C45 1.418(11) . ?
O9 C46 1.377(12) . ?
O9 C47 1.361(12) . ?
O10 C48 1.296(16) . ?
O10 C49 1.454(15) . ?
O11 C50 1.151(16) . ?
O11 C51 1.263(17) . ?
O12 C52 1.327(13) . ?
O12 C53 1.474(14) . ?
C39 C40 1.442(18) . ?
C41 C42 1.519(16) . ?
C43 C44 1.429(15) . ?
C45 C46 1.520(16) . ?
C47 C48 1.605(18) . ?
C49 C50 1.54(2) . ?
C51 C52 1.419(14) . ?
C53 C54 1.436(17) . ?
O17 C93 1.407(9) . ?
O17 C108 1.409(12) . ?
O18 C94 1.428(8) . ?
O18 C95 1.410(8) . ?
O19 C96 1.435(14) . ?
O19 C97 1.408(8) . ?
O20 C98 1.437(8) . ?
O20 C99 1.372(12) . ?
O21 C100 1.435(8) . ?
O21 C101 1.448(9) . ?
O22 C102 1.427(9) . ?
O22 C103 1.434(9) . ?
O23 C104 1.474(9) . ?
O23 C105 1.401(15) . ?
O24 C106 1.4477(14) . ?
O24 C107 1.4476(12) . ?
C93 C94 1.477(18) . ?
C95 C96 1.500(8) . ?
C97 C98 1.490(9) . ?
C99 C100 1.476(7) . ?
C101 C102 1.504(9) . ?
C103 C104 1.484(10) . ?
C105 C106 1.444(9) . ?
C107 C108 1.486(9) . ?
O25 C111 1.408(13) . ?
O25 C113 1.479(15) . ?
C111 C112 1.499(17) . ?
C113 C1A 1.527(18) . ?
C113 C114 1.52(2) . ?
N9 C109 1.126(13) . ?
C109 C110 1.374(16) . ?
B2 F5A 1.298(17) . ?
B2 F6A 1.327(19) . ?
B2 F7A 1.55(2) . ?
B2 F8A 1.34(2) . ?
B2 F5B 1.467(15) . ?
B2 F6B 1.31(2) . ?
B2 F7B 1.48(2) . ?
B2 F8B 1.33(2) . ?

loop_
_smtbx_masks_void_nr
_smtbx_masks_void_average_x
_smtbx_masks_void_average_y
_smtbx_masks_void_average_z
_smtbx_masks_void_volume
_smtbx_masks_void_count_electrons
_smtbx_masks_void_content
1 0.257 0.106 0.220 222.0 45.7 ?
2 0.257 0.394 0.720 222.0 45.8 ?
3 0.174 -0.001 0.811 12.7 0.0 ?
4 0.174 0.501 0.311 12.7 0.0 ?
5 0.743 0.606 0.280 222.0 45.8 ?
6 0.743 0.894 0.780 222.0 45.9 ?
7 0.826 0.001 0.189 12.7 0.4 ?
8 0.826 0.499 0.689 12.7 0.4 ?
